data_4300543
loop_
_publ_author_name
'Heinze, Katja'
'Reinhart, Anja'

_publ_section_title
;
Linking Heteroleptic Cu(II) Dipyrromethene Complexes via Hydrogen Bonds,
 Coordinative Bonds and Covalent Bonds
;
_journal_name_full 'Inorganic Chemistry'
_journal_paper_doi 10.1021/ic0515047
_journal_year 2006
_chemical_formula_moiety 'C24 H25 Cu N3 O3'
_chemical_formula_sum 'C24 H25 Cu N3 O3'
_chemical_formula_weight 467.01
_space_group_IT_number 9
_symmetry_cell_setting monoclinic
_symmetry_space_group_name_Hall 'C -2yc'
_symmetry_space_group_name_H-M 'C 1 c 1'
_cell_angle_alpha 90.00
_cell_angle_beta 114.51(3)
_cell_angle_gamma 90.00
_cell_formula_units_Z 4
_cell_length_a 9.4560(19)
_cell_length_b 36.660(7)
_cell_length_c 6.8970(14)
_cell_measurement_temperature 200
_cell_volume 2175.5(8)
_diffrn_ambient_temperature 200
_exptl_crystal_density_diffrn 1.426
_cod_original_sg_symbol_H-M 'C c'
_cod_database_code 4300543

loop_
_symmetry_equiv_pos_as_xyz
'x, y, z'
'x, -y, z+1/2'
'x+1/2, y+1/2, z'
'x+1/2, -y+1/2, z+1/2'

loop_
_atom_site_label
_atom_site_type_symbol
_atom_site_fract_x
_atom_site_fract_y
_atom_site_fract_z
_atom_site_U_iso_or_equiv
_atom_site_adp_type
_atom_site_occupancy
_atom_site_symmetry_multiplicity
_atom_site_calc_flag
_atom_site_refinement_flags
_atom_site_disorder_assembly
_atom_site_disorder_group
Cu1 Cu 0.86223(14) 0.07235(2) 0.14713(18) 0.0300(3) Uani 1 1 d . . .
O1 O 1.1757(7) 0.22158(16) 1.4338(11) 0.0346(15) Uani 1 1 d . . .
O2 O 1.0043(7) 0.05255(15) 0.0389(10) 0.0312(14) Uani 1 1 d . . .
O3 O 0.6877(8) 0.05351(16) -0.0958(11) 0.0342(15) Uani 1 1 d . . .
N1 N 0.7221(8) 0.09591(18) 0.2566(13) 0.0311(17) Uani 1 1 d . . .
N2 N 1.0431(8) 0.08839(18) 0.3974(12) 0.0261(15) Uani 1 1 d . . .
N3 N 0.9468(9) 0.25207(19) 1.2758(14) 0.0351(18) Uani 1 1 d . . .
H1 H 0.8603 0.2533 1.1646 0.03(2) Uiso 1 1 calc R . .
C1 C 1.0037(9) 0.2013(2) 1.0878(14) 0.0255(17) Uani 1 1 d . . .
C2 C 0.9205(9) 0.2133(2) 0.8839(15) 0.0281(19) Uani 1 1 d . . .
H2 H 0.8855 0.2373 0.8586 0.043(14) Uiso 1 1 calc R . .
C3 C 0.8884(9) 0.1891(2) 0.7132(15) 0.030(2) Uani 1 1 d . . .
H3 H 0.8320 0.1973 0.5747 0.043(14) Uiso 1 1 calc R . .
C4 C 0.9397(10) 0.1528(2) 0.7473(15) 0.0279(19) Uani 1 1 d . . .
C5 C 1.0237(10) 0.1413(2) 0.9619(15) 0.0283(19) Uani 1 1 d . . .
H5 H 1.0571 0.1173 0.9905 0.043(14) Uiso 1 1 calc R . .
C6 C 1.0559(10) 0.1655(2) 1.1274(15) 0.0277(18) Uani 1 1 d . . .
H6 H 1.1131 0.1578 1.2668 0.043(14) Uiso 1 1 calc R . .
C7 C 1.0498(10) 0.2264(2) 1.2838(15) 0.0291(19) Uani 1 1 d . . .
C8 C 0.9139(10) 0.1274(2) 0.5733(14) 0.0259(18) Uani 1 1 d . . .
C9 C 0.7603(10) 0.1184(2) 0.4301(17) 0.032(2) Uani 1 1 d . . .
C10 C 0.6228(10) 0.1294(2) 0.4459(17) 0.036(2) Uani 1 1 d . . .
H10 H 0.6160 0.1446 0.5497 0.044(12) Uiso 1 1 calc R . .
C11 C 0.5009(11) 0.1136(2) 0.2801(16) 0.034(2) Uani 1 1 d . . .
H11 H 0.3956 0.1161 0.2475 0.044(12) Uiso 1 1 calc R . .
C12 C 0.5674(11) 0.0934(2) 0.1722(18) 0.039(2) Uani 1 1 d . . .
H12 H 0.5104 0.0795 0.0526 0.044(12) Uiso 1 1 calc R . .
C13 C 1.0483(10) 0.1128(2) 0.5556(15) 0.028(2) Uani 1 1 d . . .
C14 C 1.2040(10) 0.1213(2) 0.6848(15) 0.030(2) Uani 1 1 d . . .
H14 H 1.2385 0.1377 0.7981 0.044(12) Uiso 1 1 calc R . .
C15 C 1.2961(11) 0.1015(2) 0.6158(17) 0.034(2) Uani 1 1 d . . .
H15 H 1.4041 0.1009 0.6741 0.044(12) Uiso 1 1 calc R . .
C16 C 1.1919(10) 0.0821(2) 0.4363(15) 0.0274(18) Uani 1 1 d . . .
H16 H 1.2233 0.0667 0.3544 0.044(12) Uiso 1 1 calc R . .
C17 C 0.9759(10) 0.2778(2) 1.4481(16) 0.034(2) Uani 1 1 d . . .
H17 H 1.0492 0.2668 1.5812 0.056(12) Uiso 1 1 calc R . .
C18 C 1.0486(12) 0.3124(3) 1.4091(19) 0.043(3) Uani 1 1 d . . .
H18A H 1.1483 0.3068 1.4109 0.045(12) Uiso 1 1 calc R . .
H18B H 1.0611 0.3299 1.5188 0.045(12) Uiso 1 1 calc R . .
H18C H 0.9823 0.3225 1.2729 0.045(12) Uiso 1 1 calc R . .
C19 C 0.8260(10) 0.2853(2) 1.4683(17) 0.035(2) Uani 1 1 d . . .
H19A H 0.7574 0.2988 1.3464 0.045(12) Uiso 1 1 calc R . .
H19B H 0.8470 0.2992 1.5953 0.045(12) Uiso 1 1 calc R . .
H19C H 0.7779 0.2626 1.4759 0.045(12) Uiso 1 1 calc R . .
C20 C 1.1132(12) 0.0268(2) -0.1755(16) 0.035(2) Uani 1 1 d . . .
H20A H 1.1869 0.0464 -0.1289 0.056(12) Uiso 1 1 calc R . .
H20B H 1.0818 0.0228 -0.3252 0.056(12) Uiso 1 1 calc R . .
H20C H 1.1601 0.0050 -0.0983 0.056(12) Uiso 1 1 calc R . .
C21 C 0.9724(11) 0.0366(2) -0.1348(17) 0.035(2) Uani 1 1 d . . .
C22 C 0.8236(11) 0.0277(2) -0.2866(18) 0.037(2) Uani 1 1 d . . .
H22 H 0.8134 0.0158 -0.4108 0.007(18) Uiso 1 1 calc R . .
C23 C 0.6910(11) 0.0362(2) -0.2574(16) 0.031(2) Uani 1 1 d . . .
C24 C 0.5352(10) 0.0244(2) -0.4221(16) 0.035(2) Uani 1 1 d . . .
H24A H 0.4657 0.0203 -0.3549 0.056(12) Uiso 1 1 calc R . .
H24B H 0.5468 0.0023 -0.4885 0.056(12) Uiso 1 1 calc R . .
H24C H 0.4936 0.0432 -0.5280 0.056(12) Uiso 1 1 calc R . .

loop_
_atom_site_aniso_label
_atom_site_aniso_U_11
_atom_site_aniso_U_22
_atom_site_aniso_U_33
_atom_site_aniso_U_23
_atom_site_aniso_U_13
_atom_site_aniso_U_12
Cu1 0.0317(5) 0.0275(4) 0.0308(6) -0.0025(5) 0.0130(4) 0.0001(5)
O1 0.029(3) 0.033(3) 0.030(4) -0.005(3) 0.000(3) -0.002(2)
O2 0.042(4) 0.028(3) 0.028(4) -0.006(3) 0.019(3) -0.002(2)
O3 0.042(4) 0.033(3) 0.024(4) -0.004(3) 0.011(3) 0.001(3)
N1 0.035(4) 0.027(4) 0.032(5) -0.001(3) 0.014(4) -0.003(3)
N2 0.028(4) 0.032(4) 0.020(5) 0.004(3) 0.011(3) 0.001(3)
N3 0.028(4) 0.035(4) 0.032(5) -0.003(3) 0.003(4) 0.007(3)
C1 0.019(4) 0.037(4) 0.021(5) -0.006(3) 0.008(4) -0.008(3)
C2 0.031(4) 0.025(4) 0.024(6) 0.006(3) 0.007(4) 0.005(3)
C3 0.026(5) 0.030(4) 0.027(6) -0.003(3) 0.005(4) 0.002(3)
C4 0.029(4) 0.032(4) 0.027(6) -0.003(4) 0.016(4) 0.001(3)
C5 0.037(5) 0.025(4) 0.025(6) -0.001(3) 0.015(4) -0.003(3)
C6 0.035(4) 0.034(4) 0.015(5) 0.001(3) 0.012(4) -0.002(3)
C7 0.028(4) 0.028(4) 0.026(6) -0.002(4) 0.006(4) -0.003(3)
C8 0.032(4) 0.032(4) 0.021(5) 0.004(3) 0.018(4) 0.004(3)
C9 0.028(4) 0.031(4) 0.038(7) 0.007(4) 0.015(4) 0.002(3)
C10 0.031(5) 0.034(5) 0.044(7) 0.001(4) 0.016(5) -0.001(4)
C11 0.033(5) 0.038(5) 0.028(6) -0.001(4) 0.010(4) -0.001(3)
C12 0.038(5) 0.034(5) 0.048(7) -0.007(4) 0.022(5) -0.006(4)
C13 0.032(4) 0.023(4) 0.027(6) 0.000(3) 0.010(4) 0.001(3)
C14 0.039(5) 0.034(4) 0.021(6) 0.002(3) 0.016(4) -0.002(3)
C15 0.032(4) 0.035(5) 0.035(7) -0.002(4) 0.013(4) 0.000(3)
C16 0.036(5) 0.023(4) 0.022(5) 0.002(3) 0.010(4) 0.004(3)
C17 0.028(4) 0.028(4) 0.039(7) -0.003(4) 0.008(5) 0.006(3)
C18 0.044(6) 0.043(5) 0.050(8) -0.008(5) 0.028(6) 0.002(4)
C19 0.041(5) 0.032(4) 0.033(7) 0.001(4) 0.016(5) 0.003(3)
C20 0.058(6) 0.039(5) 0.017(6) -0.009(4) 0.023(5) 0.004(4)
C21 0.044(5) 0.028(4) 0.042(7) 0.002(4) 0.027(5) 0.005(4)
C22 0.041(5) 0.025(4) 0.042(7) -0.009(4) 0.014(5) -0.008(3)
C23 0.037(5) 0.031(4) 0.024(6) -0.002(4) 0.013(4) 0.000(3)
C24 0.036(5) 0.039(5) 0.027(6) 0.002(4) 0.010(5) 0.004(4)

loop_
_geom_bond_atom_site_label_1
_geom_bond_atom_site_label_2
_geom_bond_distance
_geom_bond_site_symmetry_2
_geom_bond_publ_flag
Cu1 O3 1.927(7) . ?
Cu1 O2 1.929(6) . ?
Cu1 N2 1.950(8) . ?
Cu1 N1 1.975(7) . ?
O1 C7 1.224(11) . ?
O2 C21 1.253(12) . ?
O3 C23 1.294(11) . ?
N1 C12 1.335(12) . ?
N1 C9 1.373(12) . ?
N2 C16 1.339(11) . ?
N2 C13 1.397(12) . ?
N3 C7 1.339(11) . ?
N3 C17 1.452(12) . ?
N3 H1 0.8600 . ?
C1 C2 1.368(13) . ?
C1 C6 1.389(12) . ?
C1 C7 1.541(12) . ?
C2 C3 1.402(12) . ?
C2 H2 0.9300 . ?
C3 C4 1.403(12) . ?
C3 H3 0.9300 . ?
C4 C5 1.422(13) . ?
C4 C8 1.458(12) . ?
C5 C6 1.376(12) . ?
C5 H5 0.9300 . ?
C6 H6 0.9300 . ?
C8 C9 1.415(13) . ?
C8 C13 1.429(11) . ?
C9 C10 1.408(12) . ?
C10 C11 1.371(14) . ?
C10 H10 0.9300 . ?
C11 C12 1.373(13) . ?
C11 H11 0.9300 . ?
C12 H12 0.9300 . ?
C13 C14 1.404(12) . ?
C14 C15 1.362(13) . ?
C14 H14 0.9300 . ?
C15 C16 1.413(13) . ?
C15 H15 0.9300 . ?
C16 H16 0.9300 . ?
C17 C19 1.506(12) . ?
C17 C18 1.519(13) . ?
C17 H17 0.9800 . ?
C18 H18A 0.9600 . ?
C18 H18B 0.9600 . ?
C18 H18C 0.9600 . ?
C19 H19A 0.9600 . ?
C19 H19B 0.9600 . ?
C19 H19C 0.9600 . ?
C20 C21 1.513(12) . ?
C20 H20A 0.9600 . ?
C20 H20B 0.9600 . ?
C20 H20C 0.9600 . ?
C21 C22 1.400(15) . ?
C22 C23 1.386(13) . ?
C22 H22 0.9300 . ?
C23 C24 1.503(13) . ?
C24 H24A 0.9600 . ?
C24 H24B 0.9600 . ?
C24 H24C 0.9600 . ?
